data_1565051
loop_
_publ_author_name
'Beucher, Helene'
'Schoergenhumer, Johannes'
'Merino, Est\'ibaliz'
'Nevado, Cristina'

_publ_section_title
;
 Chelation-Assisted C-C Bond Activation of Biphenylene by Gold(I) Halides
;
_journal_name_full 'Chemical Science'
_journal_paper_doi 10.1039/D1SC03814A
_journal_year 2021
_chemical_formula_moiety 'C33 H38 Au Cl I P'
_chemical_formula_sum 'C33 H38 Au Cl I P'
_chemical_formula_weight 824.92
_space_group_crystal_system monoclinic
_space_group_IT_number 15
_space_group_name_Hall '-C 2yc'
_space_group_name_H-M_alt 'C 1 2/c 1'
_atom_sites_solution_hydrogens geom
_atom_sites_solution_primary dual
_atom_sites_solution_secondary difmap
_audit_creation_method SHELXL-2018/3
_audit_update_record
;
2021-02-25 deposited with the CCDC.	2021-10-27 downloaded from the CCDC.
;
_cell_angle_alpha 90
_cell_angle_beta 105.8748(17)
_cell_angle_gamma 90
_cell_formula_units_Z 8
_cell_length_a 32.0368(5)
_cell_length_b 9.95226(15)
_cell_length_c 19.0362(3)
_cell_measurement_reflns_used 31573
_cell_measurement_temperature 160(2)
_cell_measurement_theta_max 32.5270
_cell_measurement_theta_min 2.2360
_cell_volume 5838.00(16)
_computing_cell_refinement 'CrysAlisPro, Version 1.171.40.82a (Rigaku Oxford Diffraction, 2020)'
_computing_data_collection 'CrysAlisPro, Version 1.171.40.82a (Rigaku Oxford Diffraction, 2020)'
_computing_data_reduction 'CrysAlisPro, Version 1.171.40.82a (Rigaku Oxford Diffraction, 2020)'
_computing_molecular_graphics 'ORTEPII (Johnson, 1976)'
_computing_publication_material 'SHELXL-2018 and PLATON (Spek, 2015)'
_computing_structure_refinement 'SHELXL-2018 (Sheldrick, 2015b)'
_computing_structure_solution 'SHELXT-2018 (Sheldrick, 2015a)'
_diffrn_ambient_environment N~2~
_diffrn_ambient_temperature 160(2)
_diffrn_detector 'hybrid pixel area detector'
_diffrn_detector_area_resol_mean 5.81
_diffrn_detector_type 'Pilatus 200K hybrid pixel area detector on \k goniostat'
_diffrn_measured_fraction_theta_full 1.000
_diffrn_measured_fraction_theta_max 0.917
_diffrn_measurement_device 'four-circle \k-geometry diffractometer'
_diffrn_measurement_device_type 'Rigaku Oxford Diffraction XtaLAB Synergy, dual radiation diffractometer'
_diffrn_measurement_method '\w scans'
_diffrn_radiation_monochromator mirror
_diffrn_radiation_probe x-ray
_diffrn_radiation_type 'Mo K\a'
_diffrn_radiation_wavelength 0.71073
_diffrn_reflns_av_R_equivalents 0.0269
_diffrn_reflns_av_unetI/netI 0.0187
_diffrn_reflns_Laue_measured_fraction_full 1.000
_diffrn_reflns_Laue_measured_fraction_max 0.917
_diffrn_reflns_limit_h_max 47
_diffrn_reflns_limit_h_min -45
_diffrn_reflns_limit_k_max 14
_diffrn_reflns_limit_k_min -14
_diffrn_reflns_limit_l_max 27
_diffrn_reflns_limit_l_min -28
_diffrn_reflns_number 47339
_diffrn_reflns_point_group_measured_fraction_full 1.000
_diffrn_reflns_point_group_measured_fraction_max 0.917
_diffrn_reflns_theta_full 25.242
_diffrn_reflns_theta_max 32.342
_diffrn_reflns_theta_min 2.150
_diffrn_source 'micro-focus sealed X-ray tube'
_diffrn_source_type 'PhotonJet (Mo) X-ray source'
_exptl_absorpt_coefficient_mu 6.265
_exptl_absorpt_correction_T_max 1.000
_exptl_absorpt_correction_T_min 0.409
_exptl_absorpt_correction_type gaussian
_exptl_absorpt_process_details
;
Numerical absorption correction based on gaussian integration over
a multifaceted crystal model 
plus an empirical absorption correction using spherical harmonics, 
implemented in the SCALE3 ABSPACK scaling algorithm.
CrysAlisPro, Version 1.171.40.82a (Rigaku Oxford Diffraction, 2020)
;
_exptl_crystal_colour colourless
_exptl_crystal_density_diffrn 1.877
_exptl_crystal_description prism
_exptl_crystal_F_000 3200
_exptl_crystal_size_max 0.17
_exptl_crystal_size_mid 0.12
_exptl_crystal_size_min 0.08
_refine_diff_density_max 1.258
_refine_diff_density_min -1.047
_refine_diff_density_rms 0.079
_refine_ls_extinction_method none
_refine_ls_goodness_of_fit_ref 1.040
_refine_ls_hydrogen_treatment constr
_refine_ls_matrix_type full
_refine_ls_number_parameters 334
_refine_ls_number_reflns 9568
_refine_ls_number_restraints 0
_refine_ls_restrained_S_all 1.040
_refine_ls_R_factor_all 0.0208
_refine_ls_R_factor_gt 0.0168
_refine_ls_shift/su_max 0.002
_refine_ls_shift/su_mean 0.000
_refine_ls_structure_factor_coef Fsqd
_refine_ls_weighting_details 'w=1/[\s^2^(Fo^2^)+(0.0138P)^2^+7.2001P] where P=(Fo^2^+2Fc^2^)/3'
_refine_ls_weighting_scheme calc
_refine_ls_wR_factor_gt 0.0364
_refine_ls_wR_factor_ref 0.0373
_reflns_Friedel_coverage 0.000
_reflns_number_gt 8588
_reflns_number_total 9568
_reflns_threshold_expression 'I > 2\s(I)'
_cod_data_source_file d1sc03814a2.cif
_cod_data_source_block NV2006
_cod_original_cell_volume 5837.99(16)
_cod_original_sg_symbol_H-M 'C 2/c'
_cod_database_code 1565051
_shelx_shelxl_version_number 2018/3
_shelx_space_group_comment
;
The symmetry employed for this shelxl refinement is uniquely defined
by the following loop, which should always be used as a source of
symmetry information in preference to the above space-group names.
They are only intended as comments.
;
_oxdiff_exptl_absorpt_empirical_full_min 0.823
_oxdiff_exptl_absorpt_empirical_full_max 1.302
_oxdiff_exptl_absorpt_empirical_details
;
Empirical correction (ABSPACK) includes:
- Absorption correction using spherical harmonics
- Frame scaling
;

loop_
_space_group_symop_operation_xyz
'x, y, z'
'-x, y, -z+1/2'
'x+1/2, y+1/2, z'
'-x+1/2, y+1/2, -z+1/2'
'-x, -y, -z'
'x, -y, z-1/2'
'-x+1/2, -y+1/2, -z'
'x+1/2, -y+1/2, z-1/2'

loop_
_atom_site_label
_atom_site_type_symbol
_atom_site_fract_x
_atom_site_fract_y
_atom_site_fract_z
_atom_site_U_iso_or_equiv
_atom_site_adp_type
_atom_site_occupancy
_atom_site_site_symmetry_order
_atom_site_calc_flag
_atom_site_refinement_flags_posn
_atom_site_refinement_flags_adp
_atom_site_refinement_flags_occupancy
_atom_site_disorder_assembly
_atom_site_disorder_group
Au1 Au 0.37583(2) 0.43926(2) 0.43816(2) 0.01729(2) Uani 1 1 d . . . . .
I1 I 0.36499(2) 0.18824(2) 0.45695(2) 0.03097(3) Uani 1 1 d . . . . .
Cl1 Cl 0.23756(2) 0.50101(5) 0.71285(3) 0.03011(9) Uani 1 1 d . . . . .
P1 P 0.38448(2) 0.66413(4) 0.42784(2) 0.01371(7) Uani 1 1 d . . . . .
C1 C 0.33600(5) 0.75568(17) 0.43917(9) 0.0180(3) Uani 1 1 d . . . . .
H11 H 0.345510 0.826321 0.476772 0.022 Uiso 1 1 calc R U . . .
H12 H 0.321048 0.800209 0.392576 0.022 Uiso 1 1 calc R U . . .
C2 C 0.30462(5) 0.66263(17) 0.46141(9) 0.0189(3) Uani 1 1 d . . . . .
C3 C 0.27946(5) 0.56951(19) 0.41067(9) 0.0249(4) Uani 1 1 d . . . . .
H3 H 0.281862 0.570260 0.362019 0.030 Uiso 1 1 calc R U . . .
C4 C 0.25175(6) 0.4782(2) 0.42857(10) 0.0293(4) Uani 1 1 d . . . . .
H4 H 0.236272 0.417384 0.392239 0.035 Uiso 1 1 calc R U . . .
C5 C 0.24558(6) 0.4718(2) 0.49952(11) 0.0269(4) Uani 1 1 d . . . . .
H5 H 0.226529 0.409206 0.512373 0.032 Uiso 1 1 calc R U . . .
C6 C 0.26919(5) 0.56296(18) 0.54772(9) 0.0222(3) Uani 1 1 d . . . . .
C7 C 0.28049(5) 0.61665(18) 0.62410(9) 0.0211(3) Uani 1 1 d . . . . .
C8 C 0.27459(5) 0.61159(18) 0.69209(10) 0.0227(3) Uani 1 1 d . . . . .
C9 C 0.29962(6) 0.69806(19) 0.74601(10) 0.0264(4) Uani 1 1 d . . . . .
H9 H 0.296401 0.695641 0.794143 0.032 Uiso 1 1 calc R U . . .
C10 C 0.32867(7) 0.78590(19) 0.72940(10) 0.0284(4) Uani 1 1 d . . . . .
H10 H 0.345461 0.842196 0.766891 0.034 Uiso 1 1 calc R U . . .
C11 C 0.33447(6) 0.79551(18) 0.65815(10) 0.0256(4) Uani 1 1 d . . . . .
H111 H 0.354001 0.858101 0.646630 0.031 Uiso 1 1 calc R U . . .
C12 C 0.31026(6) 0.70926(17) 0.60728(9) 0.0210(3) Uani 1 1 d . . . . .
C13 C 0.29837(5) 0.65591(17) 0.52980(9) 0.0194(3) Uani 1 1 d . . . . .
C14 C 0.42983(5) 0.72152(15) 0.50654(8) 0.0146(3) Uani 1 1 d . . . . .
C15 C 0.41569(5) 0.67847(19) 0.57459(9) 0.0234(3) Uani 1 1 d . . . . .
H151 H 0.388028 0.723276 0.574124 0.028 Uiso 1 1 calc R U . . .
H152 H 0.410847 0.580153 0.573382 0.028 Uiso 1 1 calc R U . . .
C16 C 0.45057(6) 0.7162(2) 0.64467(9) 0.0285(4) Uani 1 1 d . . . . .
H16 H 0.440654 0.688940 0.688046 0.034 Uiso 1 1 calc R U . . .
C17 C 0.49255(6) 0.6423(2) 0.64614(10) 0.0288(4) Uani 1 1 d . . . . .
H171 H 0.487589 0.544093 0.645161 0.035 Uiso 1 1 calc R U . . .
H172 H 0.515197 0.664668 0.691558 0.035 Uiso 1 1 calc R U . . .
C18 C 0.50754(6) 0.68434(18) 0.57976(10) 0.0245(3) Uani 1 1 d . . . . .
H18 H 0.535073 0.636187 0.580603 0.029 Uiso 1 1 calc R U . . .
C19 C 0.47251(5) 0.64837(18) 0.50906(9) 0.0216(3) Uani 1 1 d . . . . .
H191 H 0.482544 0.674620 0.466211 0.026 Uiso 1 1 calc R U . . .
H192 H 0.467572 0.550084 0.506924 0.026 Uiso 1 1 calc R U . . .
C20 C 0.43857(6) 0.87356(17) 0.50985(10) 0.0259(4) Uani 1 1 d . . . . .
H201 H 0.448450 0.901228 0.467078 0.031 Uiso 1 1 calc R U . . .
H202 H 0.411419 0.922610 0.508126 0.031 Uiso 1 1 calc R U . . .
C21 C 0.47340(6) 0.90947(18) 0.58045(10) 0.0284(4) Uani 1 1 d . . . . .
H21 H 0.478593 1.008645 0.582070 0.034 Uiso 1 1 calc R U . . .
C22 C 0.51563(6) 0.8361(2) 0.58225(10) 0.0287(4) Uani 1 1 d . . . . .
H221 H 0.538278 0.859810 0.627419 0.034 Uiso 1 1 calc R U . . .
H222 H 0.525924 0.863675 0.539872 0.034 Uiso 1 1 calc R U . . .
C23 C 0.45793(6) 0.8676(2) 0.64657(10) 0.0330(4) Uani 1 1 d . . . . .
H231 H 0.479987 0.892715 0.692190 0.040 Uiso 1 1 calc R U . . .
H232 H 0.430574 0.914884 0.645555 0.040 Uiso 1 1 calc R U . . .
C24 C 0.38920(5) 0.70938(15) 0.33507(8) 0.0160(3) Uani 1 1 d . . . . .
C25 C 0.39648(6) 0.85979(17) 0.32398(9) 0.0205(3) Uani 1 1 d . . . . .
H251 H 0.372655 0.912795 0.334203 0.025 Uiso 1 1 calc R U . . .
H252 H 0.424134 0.889040 0.358328 0.025 Uiso 1 1 calc R U . . .
C26 C 0.39794(6) 0.88479(18) 0.24498(9) 0.0237(3) Uani 1 1 d . . . . .
H26 H 0.402685 0.982707 0.238212 0.028 Uiso 1 1 calc R U . . .
C27 C 0.43523(6) 0.8047(2) 0.22993(11) 0.0347(5) Uani 1 1 d . . . . .
H271 H 0.463044 0.832570 0.264317 0.042 Uiso 1 1 calc R U . . .
H272 H 0.436870 0.822673 0.179599 0.042 Uiso 1 1 calc R U . . .
C28 C 0.42772(7) 0.6544(2) 0.23916(11) 0.0371(5) Uani 1 1 d . . . . .
H28 H 0.452105 0.602021 0.229100 0.045 Uiso 1 1 calc R U . . .
C29 C 0.42632(7) 0.6279(2) 0.31832(10) 0.0309(4) Uani 1 1 d . . . . .
H291 H 0.454343 0.654122 0.352643 0.037 Uiso 1 1 calc R U . . .
H292 H 0.421738 0.530910 0.324973 0.037 Uiso 1 1 calc R U . . .
C30 C 0.34616(6) 0.66539(18) 0.27980(9) 0.0235(3) Uani 1 1 d . . . . .
H301 H 0.341181 0.568499 0.286088 0.028 Uiso 1 1 calc R U . . .
H302 H 0.321639 0.715980 0.289228 0.028 Uiso 1 1 calc R U . . .
C31 C 0.34816(7) 0.69188(19) 0.20117(9) 0.0284(4) Uani 1 1 d . . . . .
H31 H 0.320121 0.663724 0.166288 0.034 Uiso 1 1 calc R U . . .
C32 C 0.38507(8) 0.6114(2) 0.18579(11) 0.0389(5) Uani 1 1 d . . . . .
H321 H 0.386185 0.627579 0.135022 0.047 Uiso 1 1 calc R U . . .
H322 H 0.380225 0.514254 0.191469 0.047 Uiso 1 1 calc R U . . .
C33 C 0.35520(6) 0.84132(19) 0.19146(9) 0.0252(4) Uani 1 1 d . . . . .
H331 H 0.330884 0.893298 0.200668 0.030 Uiso 1 1 calc R U . . .
H332 H 0.356120 0.859223 0.140749 0.030 Uiso 1 1 calc R U . . .

loop_
_atom_site_aniso_label
_atom_site_aniso_U_11
_atom_site_aniso_U_22
_atom_site_aniso_U_33
_atom_site_aniso_U_23
_atom_site_aniso_U_13
_atom_site_aniso_U_12
Au1 0.01857(3) 0.01378(3) 0.01982(3) 0.00300(2) 0.00579(2) 0.00084(2)
I1 0.03557(7) 0.01525(5) 0.04420(7) 0.00696(5) 0.01451(5) 0.00076(5)
Cl1 0.0267(2) 0.0394(2) 0.0270(2) 0.00921(19) 0.01202(17) -0.00301(19)
P1 0.01464(16) 0.01346(17) 0.01355(16) 0.00210(13) 0.00471(13) 0.00220(14)
C1 0.0175(7) 0.0201(7) 0.0169(7) 0.0039(6) 0.0057(5) 0.0046(6)
C2 0.0142(7) 0.0235(8) 0.0195(7) 0.0030(6) 0.0057(5) 0.0050(6)
C3 0.0172(7) 0.0385(10) 0.0186(7) -0.0004(7) 0.0041(6) 0.0010(7)
C4 0.0200(8) 0.0405(11) 0.0253(9) -0.0057(8) 0.0028(7) -0.0063(8)
C5 0.0188(8) 0.0343(10) 0.0281(9) 0.0014(8) 0.0071(7) -0.0046(7)
C6 0.0174(7) 0.0283(9) 0.0223(8) 0.0030(7) 0.0079(6) 0.0031(7)
C7 0.0196(7) 0.0219(8) 0.0233(8) 0.0025(6) 0.0084(6) 0.0029(6)
C8 0.0208(8) 0.0247(8) 0.0251(8) 0.0051(7) 0.0106(6) 0.0029(7)
C9 0.0311(9) 0.0301(9) 0.0213(8) 0.0004(7) 0.0128(7) 0.0046(8)
C10 0.0354(10) 0.0272(9) 0.0255(9) -0.0070(7) 0.0131(7) -0.0008(8)
C11 0.0299(9) 0.0211(8) 0.0308(9) -0.0033(7) 0.0165(7) -0.0013(7)
C12 0.0236(8) 0.0201(8) 0.0227(8) 0.0018(6) 0.0120(6) 0.0043(6)
C13 0.0174(7) 0.0214(8) 0.0205(7) 0.0012(6) 0.0068(6) 0.0028(6)
C14 0.0160(6) 0.0134(6) 0.0143(6) 0.0013(5) 0.0040(5) 0.0022(5)
C15 0.0198(7) 0.0360(10) 0.0149(7) 0.0046(7) 0.0056(6) 0.0012(7)
C16 0.0239(8) 0.0474(12) 0.0137(7) 0.0039(7) 0.0040(6) 0.0006(8)
C17 0.0255(8) 0.0314(9) 0.0237(8) 0.0078(7) -0.0029(7) 0.0032(7)
C18 0.0179(7) 0.0274(9) 0.0259(8) -0.0040(7) 0.0024(6) 0.0036(7)
C19 0.0159(7) 0.0243(8) 0.0248(8) -0.0050(7) 0.0058(6) 0.0024(6)
C20 0.0340(9) 0.0145(8) 0.0225(8) 0.0011(6) -0.0035(7) 0.0018(7)
C21 0.0341(10) 0.0177(8) 0.0269(9) -0.0043(7) -0.0029(7) -0.0006(7)
C22 0.0252(8) 0.0330(10) 0.0256(9) -0.0046(7) 0.0032(7) -0.0092(8)
C23 0.0294(9) 0.0425(11) 0.0229(9) -0.0134(8) 0.0002(7) 0.0074(9)
C24 0.0181(7) 0.0161(7) 0.0147(6) 0.0027(5) 0.0057(5) 0.0029(6)
C25 0.0265(8) 0.0191(7) 0.0164(7) 0.0016(6) 0.0070(6) -0.0040(6)
C26 0.0306(9) 0.0234(8) 0.0187(7) 0.0061(6) 0.0096(7) -0.0023(7)
C27 0.0277(9) 0.0562(13) 0.0251(9) 0.0121(9) 0.0154(7) 0.0038(9)
C28 0.0464(12) 0.0454(12) 0.0278(9) 0.0107(9) 0.0242(9) 0.0270(10)
C29 0.0360(10) 0.0388(11) 0.0233(8) 0.0125(8) 0.0173(8) 0.0227(9)
C30 0.0280(8) 0.0235(8) 0.0176(7) 0.0001(6) 0.0041(6) -0.0073(7)
C31 0.0379(10) 0.0304(9) 0.0146(7) -0.0010(7) 0.0035(7) -0.0047(8)
C32 0.0716(16) 0.0288(10) 0.0210(9) -0.0019(8) 0.0204(10) 0.0072(10)
C33 0.0295(9) 0.0288(9) 0.0173(7) 0.0069(7) 0.0065(6) 0.0070(7)

loop_
_atom_type_symbol
_atom_type_description
_atom_type_scat_dispersion_real
_atom_type_scat_dispersion_imag
_atom_type_scat_source
C C 0.0033 0.0016 'International Tables Vol C Tables 4.2.6.8 and 6.1.1.4'
H H 0.0000 0.0000 'International Tables Vol C Tables 4.2.6.8 and 6.1.1.4'
Au Au -2.0133 8.8022 'International Tables Vol C Tables 4.2.6.8 and 6.1.1.4'
Cl Cl 0.1484 0.1585 'International Tables Vol C Tables 4.2.6.8 and 6.1.1.4'
I I -0.4742 1.8119 'International Tables Vol C Tables 4.2.6.8 and 6.1.1.4'
P P 0.1023 0.0942 'International Tables Vol C Tables 4.2.6.8 and 6.1.1.4'

loop_
_exptl_crystal_face_index_h
_exptl_crystal_face_index_k
_exptl_crystal_face_index_l
_exptl_crystal_face_perp_dist
2 5 1 0.0522
-2 -5 -1 0.0522
-5 0 -1 0.0340
5 0 1 0.0477
5 -1 1 0.0373
0 -4 5 0.0702
0 -2 5 0.0722
12 8 -21 0.0922
-10 6 24 0.0732
-34 -1 22 0.0669
27 -1 -25 0.0837
34 9 -1 0.0659
-23 11 -3 0.0409
-24 1 -18 0.0433

loop_
_geom_angle_atom_site_label_1
_geom_angle_atom_site_label_2
_geom_angle_atom_site_label_3
_geom_angle
_geom_angle_site_symmetry_1
_geom_angle_site_symmetry_3
_geom_angle_publ_flag
P1 Au1 I1 176.610(11) . . ?
C1 P1 C24 106.08(7) . . ?
C1 P1 C14 104.34(7) . . ?
C24 P1 C14 115.98(7) . . ?
C1 P1 Au1 110.28(5) . . ?
C24 P1 Au1 111.27(5) . . ?
C14 P1 Au1 108.58(5) . . ?
C2 C1 P1 111.87(11) . . ?
C2 C1 H11 109.2 . . ?
P1 C1 H11 109.2 . . ?
C2 C1 H12 109.2 . . ?
P1 C1 H12 109.2 . . ?
H11 C1 H12 107.9 . . ?
C13 C2 C3 114.26(15) . . ?
C13 C2 C1 125.25(15) . . ?
C3 C2 C1 120.47(15) . . ?
C4 C3 C2 123.16(16) . . ?
C4 C3 H3 118.4 . . ?
C2 C3 H3 118.4 . . ?
C3 C4 C5 122.14(17) . . ?
C3 C4 H4 118.9 . . ?
C5 C4 H4 118.9 . . ?
C6 C5 C4 114.53(17) . . ?
C6 C5 H5 122.7 . . ?
C4 C5 H5 122.7 . . ?
C5 C6 C13 123.50(16) . . ?
C5 C6 C7 146.46(17) . . ?
C13 C6 C7 90.03(14) . . ?
C8 C7 C12 120.94(16) . . ?
C8 C7 C6 148.39(17) . . ?
C12 C7 C6 90.66(13) . . ?
C7 C8 C9 118.11(16) . . ?
C7 C8 Cl1 121.36(14) . . ?
C9 C8 Cl1 120.52(13) . . ?
C10 C9 C8 120.44(16) . . ?
C10 C9 H9 119.8 . . ?
C8 C9 H9 119.8 . . ?
C9 C10 C11 122.37(18) . . ?
C9 C10 H10 118.8 . . ?
C11 C10 H10 118.8 . . ?
C12 C11 C10 115.92(17) . . ?
C12 C11 H111 122.0 . . ?
C10 C11 H111 122.0 . . ?
C11 C12 C7 122.18(16) . . ?
C11 C12 C13 148.58(16) . . ?
C7 C12 C13 89.23(14) . . ?
C2 C13 C6 122.39(16) . . ?
C2 C13 C12 147.54(16) . . ?
C6 C13 C12 90.07(13) . . ?
C20 C14 C19 108.33(14) . . ?
C20 C14 C15 109.30(14) . . ?
C19 C14 C15 107.74(13) . . ?
C20 C14 P1 115.26(10) . . ?
C19 C14 P1 111.71(11) . . ?
C15 C14 P1 104.21(10) . . ?
C16 C15 C14 110.50(14) . . ?
C16 C15 H151 109.6 . . ?
C14 C15 H151 109.6 . . ?
C16 C15 H152 109.6 . . ?
C14 C15 H152 109.6 . . ?
H151 C15 H152 108.1 . . ?
C23 C16 C17 110.25(16) . . ?
C23 C16 C15 109.51(15) . . ?
C17 C16 C15 109.05(16) . . ?
C23 C16 H16 109.3 . . ?
C17 C16 H16 109.3 . . ?
C15 C16 H16 109.3 . . ?
C16 C17 C18 109.14(14) . . ?
C16 C17 H171 109.9 . . ?
C18 C17 H171 109.9 . . ?
C16 C17 H172 109.9 . . ?
C18 C17 H172 109.9 . . ?
H171 C17 H172 108.3 . . ?
C17 C18 C22 109.46(15) . . ?
C17 C18 C19 109.90(15) . . ?
C22 C18 C19 109.44(15) . . ?
C17 C18 H18 109.3 . . ?
C22 C18 H18 109.3 . . ?
C19 C18 H18 109.3 . . ?
C14 C19 C18 110.25(13) . . ?
C14 C19 H191 109.6 . . ?
C18 C19 H191 109.6 . . ?
C14 C19 H192 109.6 . . ?
C18 C19 H192 109.6 . . ?
H191 C19 H192 108.1 . . ?
C21 C20 C14 110.21(14) . . ?
C21 C20 H201 109.6 . . ?
C14 C20 H201 109.6 . . ?
C21 C20 H202 109.6 . . ?
C14 C20 H202 109.6 . . ?
H201 C20 H202 108.1 . . ?
C22 C21 C23 109.58(16) . . ?
C22 C21 C20 109.57(15) . . ?
C23 C21 C20 109.57(16) . . ?
C22 C21 H21 109.4 . . ?
C23 C21 H21 109.4 . . ?
C20 C21 H21 109.4 . . ?
C21 C22 C18 109.21(15) . . ?
C21 C22 H221 109.8 . . ?
C18 C22 H221 109.8 . . ?
C21 C22 H222 109.8 . . ?
C18 C22 H222 109.8 . . ?
H221 C22 H222 108.3 . . ?
C16 C23 C21 109.39(15) . . ?
C16 C23 H231 109.8 . . ?
C21 C23 H231 109.8 . . ?
C16 C23 H232 109.8 . . ?
C21 C23 H232 109.8 . . ?
H231 C23 H232 108.2 . . ?
C25 C24 C29 109.17(14) . . ?
C25 C24 C30 108.76(13) . . ?
C29 C24 C30 107.69(14) . . ?
C25 C24 P1 114.76(11) . . ?
C29 C24 P1 109.57(11) . . ?
C30 C24 P1 106.65(11) . . ?
C26 C25 C24 109.76(14) . . ?
C26 C25 H251 109.7 . . ?
C24 C25 H251 109.7 . . ?
C26 C25 H252 109.7 . . ?
C24 C25 H252 109.7 . . ?
H251 C25 H252 108.2 . . ?
C27 C26 C33 109.35(16) . . ?
C27 C26 C25 109.49(15) . . ?
C33 C26 C25 110.17(14) . . ?
C27 C26 H26 109.3 . . ?
C33 C26 H26 109.3 . . ?
C25 C26 H26 109.3 . . ?
C26 C27 C28 109.42(15) . . ?
C26 C27 H271 109.8 . . ?
C28 C27 H271 109.8 . . ?
C26 C27 H272 109.8 . . ?
C28 C27 H272 109.8 . . ?
H271 C27 H272 108.2 . . ?
C32 C28 C27 109.73(17) . . ?
C32 C28 C29 110.05(18) . . ?
C27 C28 C29 109.02(18) . . ?
C32 C28 H28 109.3 . . ?
C27 C28 H28 109.3 . . ?
C29 C28 H28 109.3 . . ?
C28 C29 C24 110.03(14) . . ?
C28 C29 H291 109.7 . . ?
C24 C29 H291 109.7 . . ?
C28 C29 H292 109.7 . . ?
C24 C29 H292 109.7 . . ?
H291 C29 H292 108.2 . . ?
C31 C30 C24 110.23(14) . . ?
C31 C30 H301 109.6 . . ?
C24 C30 H301 109.6 . . ?
C31 C30 H302 109.6 . . ?
C24 C30 H302 109.6 . . ?
H301 C30 H302 108.1 . . ?
C32 C31 C33 109.99(17) . . ?
C32 C31 C30 109.78(16) . . ?
C33 C31 C30 109.41(15) . . ?
C32 C31 H31 109.2 . . ?
C33 C31 H31 109.2 . . ?
C30 C31 H31 109.2 . . ?
C31 C32 C28 109.06(16) . . ?
C31 C32 H321 109.9 . . ?
C28 C32 H321 109.9 . . ?
C31 C32 H322 109.9 . . ?
C28 C32 H322 109.9 . . ?
H321 C32 H322 108.3 . . ?
C31 C33 C26 109.33(14) . . ?
C31 C33 H331 109.8 . . ?
C26 C33 H331 109.8 . . ?
C31 C33 H332 109.8 . . ?
C26 C33 H332 109.8 . . ?
H331 C33 H332 108.3 . . ?

loop_
_geom_bond_atom_site_label_1
_geom_bond_atom_site_label_2
_geom_bond_distance
_geom_bond_site_symmetry_2
_geom_bond_publ_flag
Au1 P1 2.2702(4) . ?
Au1 I1 2.56077(13) . ?
Cl1 C8 1.7409(18) . ?
P1 C1 1.8635(16) . ?
P1 C24 1.8681(15) . ?
P1 C14 1.8684(16) . ?
C1 C2 1.510(2) . ?
C1 H11 0.9900 . ?
C1 H12 0.9900 . ?
C2 C13 1.372(2) . ?
C2 C3 1.420(2) . ?
C3 C4 1.377(3) . ?
C3 H3 0.9500 . ?
C4 C5 1.419(3) . ?
C4 H4 0.9500 . ?
C5 C6 1.362(3) . ?
C5 H5 0.9500 . ?
C6 C13 1.422(2) . ?
C6 C7 1.498(2) . ?
C7 C8 1.359(2) . ?
C7 C12 1.424(2) . ?
C8 C9 1.410(3) . ?
C9 C10 1.375(3) . ?
C9 H9 0.9500 . ?
C10 C11 1.422(3) . ?
C10 H10 0.9500 . ?
C11 C12 1.366(3) . ?
C11 H111 0.9500 . ?
C12 C13 1.515(2) . ?
C14 C20 1.537(2) . ?
C14 C19 1.538(2) . ?
C14 C15 1.545(2) . ?
C15 C16 1.534(2) . ?
C15 H151 0.9900 . ?
C15 H152 0.9900 . ?
C16 C23 1.524(3) . ?
C16 C17 1.526(3) . ?
C16 H16 1.0000 . ?
C17 C18 1.528(3) . ?
C17 H171 0.9900 . ?
C17 H172 0.9900 . ?
C18 C22 1.531(3) . ?
C18 C19 1.540(2) . ?
C18 H18 1.0000 . ?
C19 H191 0.9900 . ?
C19 H192 0.9900 . ?
C20 C21 1.536(2) . ?
C20 H201 0.9900 . ?
C20 H202 0.9900 . ?
C21 C22 1.530(3) . ?
C21 C23 1.531(3) . ?
C21 H21 1.0000 . ?
C22 H221 0.9900 . ?
C22 H222 0.9900 . ?
C23 H231 0.9900 . ?
C23 H232 0.9900 . ?
C24 C25 1.538(2) . ?
C24 C29 1.543(2) . ?
C24 C30 1.551(2) . ?
C25 C26 1.538(2) . ?
C25 H251 0.9900 . ?
C25 H252 0.9900 . ?
C26 C27 1.527(3) . ?
C26 C33 1.529(3) . ?
C26 H26 1.0000 . ?
C27 C28 1.533(3) . ?
C27 H271 0.9900 . ?
C27 H272 0.9900 . ?
C28 C32 1.524(3) . ?
C28 C29 1.542(3) . ?
C28 H28 1.0000 . ?
C29 H291 0.9900 . ?
C29 H292 0.9900 . ?
C30 C31 1.538(2) . ?
C30 H301 0.9900 . ?
C30 H302 0.9900 . ?
C31 C32 1.521(3) . ?
C31 C33 1.523(3) . ?
C31 H31 1.0000 . ?
C32 H321 0.9900 . ?
C32 H322 0.9900 . ?
C33 H331 0.9900 . ?
C33 H332 0.9900 . ?

loop_
_geom_torsion_atom_site_label_1
_geom_torsion_atom_site_label_2
_geom_torsion_atom_site_label_3
_geom_torsion_atom_site_label_4
_geom_torsion
_geom_torsion_site_symmetry_1
_geom_torsion_site_symmetry_2
_geom_torsion_site_symmetry_3
_geom_torsion_site_symmetry_4
_geom_torsion_publ_flag
C24 P1 C1 C2 127.42(11) . . . . ?
C14 P1 C1 C2 -109.61(12) . . . . ?
Au1 P1 C1 C2 6.82(12) . . . . ?
P1 C1 C2 C13 106.37(17) . . . . ?
P1 C1 C2 C3 -71.72(17) . . . . ?
C13 C2 C3 C4 -1.2(3) . . . . ?
C1 C2 C3 C4 177.05(17) . . . . ?
C2 C3 C4 C5 1.2(3) . . . . ?
C3 C4 C5 C6 0.0(3) . . . . ?
C4 C5 C6 C13 -1.1(3) . . . . ?
C4 C5 C6 C7 -179.5(2) . . . . ?
C5 C6 C7 C8 -1.4(5) . . . . ?
C13 C6 C7 C8 180.0(3) . . . . ?
C5 C6 C7 C12 178.0(3) . . . . ?
C13 C6 C7 C12 -0.68(13) . . . . ?
C12 C7 C8 C9 -1.7(3) . . . . ?
C6 C7 C8 C9 177.6(2) . . . . ?
C12 C7 C8 Cl1 178.79(13) . . . . ?
C6 C7 C8 Cl1 -1.9(4) . . . . ?
C7 C8 C9 C10 0.9(3) . . . . ?
Cl1 C8 C9 C10 -179.62(15) . . . . ?
C8 C9 C10 C11 0.9(3) . . . . ?
C9 C10 C11 C12 -1.8(3) . . . . ?
C10 C11 C12 C7 0.9(3) . . . . ?
C10 C11 C12 C13 -178.0(2) . . . . ?
C8 C7 C12 C11 0.8(3) . . . . ?
C6 C7 C12 C11 -178.83(17) . . . . ?
C8 C7 C12 C13 -179.75(16) . . . . ?
C6 C7 C12 C13 0.64(13) . . . . ?
C3 C2 C13 C6 0.1(2) . . . . ?
C1 C2 C13 C6 -178.05(15) . . . . ?
C3 C2 C13 C12 179.3(2) . . . . ?
C1 C2 C13 C12 1.1(4) . . . . ?
C5 C6 C13 C2 1.1(3) . . . . ?
C7 C6 C13 C2 -179.82(16) . . . . ?
C5 C6 C13 C12 -178.49(17) . . . . ?
C7 C6 C13 C12 0.64(13) . . . . ?
C11 C12 C13 C2 -0.8(5) . . . . ?
C7 C12 C13 C2 -179.9(3) . . . . ?
C11 C12 C13 C6 178.5(3) . . . . ?
C7 C12 C13 C6 -0.67(13) . . . . ?
C1 P1 C14 C20 -59.58(14) . . . . ?
C24 P1 C14 C20 56.69(14) . . . . ?
Au1 P1 C14 C20 -177.18(11) . . . . ?
C1 P1 C14 C19 176.22(11) . . . . ?
C24 P1 C14 C19 -67.51(13) . . . . ?
Au1 P1 C14 C19 58.62(12) . . . . ?
C1 P1 C14 C15 60.18(12) . . . . ?
C24 P1 C14 C15 176.45(10) . . . . ?
Au1 P1 C14 C15 -57.42(11) . . . . ?
C20 C14 C15 C16 -57.60(18) . . . . ?
C19 C14 C15 C16 59.90(18) . . . . ?
P1 C14 C15 C16 178.68(13) . . . . ?
C14 C15 C16 C23 59.34(19) . . . . ?
C14 C15 C16 C17 -61.4(2) . . . . ?
C23 C16 C17 C18 -59.80(19) . . . . ?
C15 C16 C17 C18 60.5(2) . . . . ?
C16 C17 C18 C22 60.16(19) . . . . ?
C16 C17 C18 C19 -60.1(2) . . . . ?
C20 C14 C19 C18 59.33(18) . . . . ?
C15 C14 C19 C18 -58.80(18) . . . . ?
P1 C14 C19 C18 -172.67(12) . . . . ?
C17 C18 C19 C14 60.04(19) . . . . ?
C22 C18 C19 C14 -60.20(19) . . . . ?
C19 C14 C20 C21 -59.46(19) . . . . ?
C15 C14 C20 C21 57.66(19) . . . . ?
P1 C14 C20 C21 174.58(13) . . . . ?
C14 C20 C21 C22 60.5(2) . . . . ?
C14 C20 C21 C23 -59.7(2) . . . . ?
C23 C21 C22 C18 60.12(19) . . . . ?
C20 C21 C22 C18 -60.1(2) . . . . ?
C17 C18 C22 C21 -60.61(19) . . . . ?
C19 C18 C22 C21 59.89(19) . . . . ?
C17 C16 C23 C21 59.40(19) . . . . ?
C15 C16 C23 C21 -60.59(19) . . . . ?
C22 C21 C23 C16 -59.39(19) . . . . ?
C20 C21 C23 C16 60.86(19) . . . . ?
C1 P1 C24 C25 61.72(13) . . . . ?
C14 P1 C24 C25 -53.56(13) . . . . ?
Au1 P1 C24 C25 -178.32(10) . . . . ?
C1 P1 C24 C29 -175.06(13) . . . . ?
C14 P1 C24 C29 69.65(14) . . . . ?
Au1 P1 C24 C29 -55.11(13) . . . . ?
C1 P1 C24 C30 -58.78(12) . . . . ?
C14 P1 C24 C30 -174.07(10) . . . . ?
Au1 P1 C24 C30 61.17(11) . . . . ?
C29 C24 C25 C26 58.88(18) . . . . ?
C30 C24 C25 C26 -58.37(17) . . . . ?
P1 C24 C25 C26 -177.70(11) . . . . ?
C24 C25 C26 C27 -60.34(19) . . . . ?
C24 C25 C26 C33 59.95(18) . . . . ?
C33 C26 C27 C28 -59.62(19) . . . . ?
C25 C26 C27 C28 61.2(2) . . . . ?
C26 C27 C28 C32 59.9(2) . . . . ?
C26 C27 C28 C29 -60.7(2) . . . . ?
C32 C28 C29 C24 -60.6(2) . . . . ?
C27 C28 C29 C24 59.8(2) . . . . ?
C25 C24 C29 C28 -58.9(2) . . . . ?
C30 C24 C29 C28 59.0(2) . . . . ?
P1 C24 C29 C28 174.66(15) . . . . ?
C25 C24 C30 C31 58.84(18) . . . . ?
C29 C24 C30 C31 -59.35(18) . . . . ?
P1 C24 C30 C31 -176.88(12) . . . . ?
C24 C30 C31 C32 60.8(2) . . . . ?
C24 C30 C31 C33 -60.0(2) . . . . ?
C33 C31 C32 C28 60.3(2) . . . . ?
C30 C31 C32 C28 -60.2(2) . . . . ?
C27 C28 C32 C31 -59.8(2) . . . . ?
C29 C28 C32 C31 60.1(2) . . . . ?
C32 C31 C33 C26 -60.43(19) . . . . ?
C30 C31 C33 C26 60.2(2) . . . . ?
C27 C26 C33 C31 59.86(18) . . . . ?
C25 C26 C33 C31 -60.52(19) . . . . ?

loop_
_exptl_oxdiff_crystal_face_indexfrac_h
_exptl_oxdiff_crystal_face_indexfrac_k
_exptl_oxdiff_crystal_face_indexfrac_l
_exptl_oxdiff_crystal_face_x
_exptl_oxdiff_crystal_face_y
_exptl_oxdiff_crystal_face_z
2.0255 5.0096 1.0099 -0.2597 -0.1592 -0.1983
-2.0255 -5.0096 -1.0099 0.2597 0.1592 0.1983
-5.0131 0.0025 -0.9914 0.0296 -0.0976 0.0826
5.0131 -0.0025 0.9914 -0.0296 0.0976 -0.0826
5.0096 -1.0047 0.9888 0.0166 0.1402 -0.0487
0.0049 -4.0112 4.9961 0.0416 0.2970 0.1711
0.0120 -2.0068 5.0012 -0.0507 0.2117 0.1033
11.9703 8.0231 -21.0297 0.2291 -0.6984 -0.6355
-9.9048 6.0052 24.0648 -0.9612 0.2056 0.1464
-33.9823 -0.9996 22.0920 -0.5764 0.1068 0.8000
26.9505 -1.0005 -25.0870 0.7558 -0.1985 -0.6279
34.0917 9.0066 -1.0457 -0.3933 0.0823 -0.9221
-23.0149 11.0346 -2.9306 -0.4173 -0.8779 0.0184
-24.1102 1.0207 -17.9725 0.4733 -0.8445 0.2688
